data_4505956
loop_
_publ_author_name
'Jarzembska, Katarzyna N.'
'Kami\'nski, Daniel'
'Hoser, Anna A.'
'Mali\'nska, Maura'
'Senczyna, Bogus\/law'
'Wo\'zniak, Krzysztof'
'Gago\'s, Mariusz'

_publ_section_title
;
 Controlled Crystallization, Structure, and Molecular Properties of
 Iodoacetylamphotericin B
;
_journal_issue 5
_journal_name_full 'Crystal Growth &amp; Design'
_journal_page_first 2336
_journal_paper_doi 10.1021/cg2017227
_journal_volume 12
_journal_year 2012
_chemical_absolute_configuration syn
_chemical_formula_moiety 'C49 H74 I N O18, 3(C4 H8 O), H2 O'
_chemical_formula_sum 'C61 H100 I N O22'
_chemical_formula_weight 1326.32
_chemical_name_common 'N-iodoacetatylamphotercin B'
_chemical_name_systematic
; 
 ? 
;
_space_group_IT_number 4
_symmetry_cell_setting monoclinic
_symmetry_space_group_name_Hall 'P 2yb'
_symmetry_space_group_name_H-M 'P 1 21 1'
_atom_sites_solution_hydrogens geom
_atom_sites_solution_primary direct
_atom_sites_solution_secondary difmap
_audit_creation_method SHELXL-97
_cell_angle_alpha 90.00
_cell_angle_beta 105.892(2)
_cell_angle_gamma 90.00
_cell_formula_units_Z 2
_cell_length_a 18.4785(9)
_cell_length_b 8.6316(4)
_cell_length_c 20.9900(10)
_cell_measurement_reflns_used 2500
_cell_measurement_temperature 100(2)
_cell_measurement_theta_max 30
_cell_measurement_theta_min 2.5
_cell_volume 3219.9(3)
_computing_cell_refinement 'Bruker SMART'
_computing_data_collection 'Bruker SMART'
_computing_data_reduction 'Bruker SAINT'
_computing_molecular_graphics 'WINGX, MERCURY'
_computing_publication_material 'Bruker SHELXTL'
_computing_structure_refinement 'SHELXL-97 (Sheldrick, 1997)'
_computing_structure_solution 'SHELXS-97 (Sheldrick, 1990)'
_diffrn_ambient_temperature 100(2)
_diffrn_measured_fraction_theta_full 0.997
_diffrn_measured_fraction_theta_max 0.997
_diffrn_measurement_device_type 'Kappa ApexII Ultra CCD'
_diffrn_measurement_method 'phi and omega scans'
_diffrn_radiation_monochromator 'multi-layer optics'
_diffrn_radiation_source 'TXS rotating anode'
_diffrn_radiation_type MoK\a
_diffrn_radiation_wavelength 0.71073
_diffrn_reflns_av_R_equivalents 0.0316
_diffrn_reflns_av_sigmaI/netI 0.0334
_diffrn_reflns_limit_h_max 23
_diffrn_reflns_limit_h_min -23
_diffrn_reflns_limit_k_max 10
_diffrn_reflns_limit_k_min -10
_diffrn_reflns_limit_l_max 24
_diffrn_reflns_limit_l_min -26
_diffrn_reflns_number 57986
_diffrn_reflns_theta_full 26.42
_diffrn_reflns_theta_max 26.42
_diffrn_reflns_theta_min 1.72
_diffrn_standards_interval_time 90
_diffrn_standards_number 1869
_exptl_absorpt_coefficient_mu 0.573
_exptl_absorpt_correction_T_max 0.9830
_exptl_absorpt_correction_T_min 0.8468
_exptl_absorpt_correction_type multi-scan
_exptl_absorpt_process_details 'Bruker Nonius (2007). SAINT V7.34A.'
_exptl_crystal_colour yellow
_exptl_crystal_density_diffrn 1.368
_exptl_crystal_density_method 'not measured'
_exptl_crystal_description planar
_exptl_crystal_F_000 1404
_exptl_crystal_size_max 0.30
_exptl_crystal_size_mid 0.10
_exptl_crystal_size_min 0.03
_refine_diff_density_max 1.265
_refine_diff_density_min -1.392
_refine_diff_density_rms 0.124
_refine_ls_abs_structure_details 'Flack H D (1983), Acta Cryst. A39, 876-881'
_refine_ls_abs_structure_Flack -0.016(18)
_refine_ls_extinction_method none
_refine_ls_goodness_of_fit_ref 1.047
_refine_ls_hydrogen_treatment mixed
_refine_ls_matrix_type full
_refine_ls_number_parameters 787
_refine_ls_number_reflns 13133
_refine_ls_number_restraints 9
_refine_ls_restrained_S_all 1.065
_refine_ls_R_factor_all 0.0707
_refine_ls_R_factor_gt 0.0616
_refine_ls_shift/su_max 0.002
_refine_ls_shift/su_mean 0.000
_refine_ls_structure_factor_coef Fsqd
_refine_ls_weighting_details 'calc w=1/[\s^2^(Fo^2^)+(0.1254P)^2^+3.4133P] where P=(Fo^2^+2Fc^2^)/3'
_refine_ls_weighting_scheme calc
_refine_ls_wR_factor_gt 0.1771
_refine_ls_wR_factor_ref 0.1857
_reflns_number_gt 11480
_reflns_number_total 13133
_reflns_threshold_expression >2sigma(I)
_cod_data_source_file cg2017227_si_001.cif
_cod_data_source_block AmB-I
_cod_depositor_comments
;
The following automatic conversions were performed:

'_symmetry_cell_setting' value 'Monoclinic' changed to 'monoclinic'
according to /home/saulius/struct/CIF-dictionaries/cif_core.dic
dictionary named 'cif_core.dic' version 2.4.1 from 2010-06-29.

Automatic conversion script
Id: cif_fix_values 1715 2011-07-08 13:25:40Z adriana 
;
_cod_original_sg_symbol_H-M P21
_cod_database_code 4505956

loop_
_symmetry_equiv_pos_as_xyz
'x, y, z'
'-x, y+1/2, -z'

loop_
_atom_site_label
_atom_site_type_symbol
_atom_site_fract_x
_atom_site_fract_y
_atom_site_fract_z
_atom_site_U_iso_or_equiv
_atom_site_adp_type
_atom_site_occupancy
_atom_site_symmetry_multiplicity
_atom_site_calc_flag
_atom_site_refinement_flags
C1A C 0.7893(3) 0.7832(9) 0.2540(3) 0.0545(18) Uani 1 1 d .
H1AA H 0.7784 0.6756 0.2379 0.065 Uiso 1 1 calc R
H1BA H 0.8370 0.7835 0.2899 0.065 Uiso 1 1 calc R
C2A C 0.7953(4) 0.8859(12) 0.1994(4) 0.071(3) Uani 1 1 d .
H2AA H 0.8387 0.9568 0.2145 0.085 Uiso 1 1 calc R
H2BA H 0.8022 0.8240 0.1618 0.085 Uiso 1 1 calc R
C3A C 0.7280(4) 0.9703(8) 0.1801(3) 0.0516(15) Uani 1 1 d .
H3AA H 0.6933 0.9232 0.1404 0.062 Uiso 1 1 calc R
H3BA H 0.7381 1.0786 0.1696 0.062 Uiso 1 1 calc R
C4A C 0.6944(4) 0.9661(10) 0.2364(4) 0.0584(19) Uani 1 1 d .
H4AA H 0.7036 1.0652 0.2610 0.070 Uiso 1 1 calc R
H4BA H 0.6395 0.9490 0.2203 0.070 Uiso 1 1 calc R
C49 C 0.9263(3) 0.4478(7) 0.3616(3) 0.0334(10) Uani 1 1 d .
H49B H 0.9628 0.4512 0.3349 0.040 Uiso 1 1 calc R
H49A H 0.9124 0.5553 0.3697 0.040 Uiso 1 1 calc R
C48 C 0.9598(3) 0.3665(5) 0.4258(2) 0.0271(9) Uani 1 1 d .
C44 C 0.9462(2) 0.3173(6) 0.5367(2) 0.0264(8) Uani 1 1 d .
H44 H 0.9839 0.2345 0.5364 0.032 Uiso 1 1 calc R
C45 C 0.9754(3) 0.4186(6) 0.5977(2) 0.0297(10) Uani 1 1 d .
H45 H 0.9398 0.5067 0.5961 0.036 Uiso 1 1 calc R
C46 C 0.9823(2) 0.3251(7) 0.6606(2) 0.0306(9) Uani 1 1 d .
H46 H 1.0225 0.2451 0.6649 0.037 Uiso 1 1 calc R
C42 C 0.8850(2) 0.1520(5) 0.6034(2) 0.0220(8) Uani 1 1 d .
H42 H 0.9201 0.0633 0.6042 0.026 Uiso 1 1 calc R
C43 C 0.8721(3) 0.2420(6) 0.5395(2) 0.0257(9) Uani 1 1 d .
H43 H 0.8534 0.1712 0.5008 0.031 Uiso 1 1 calc R
C47 C 1.0025(3) 0.4296(7) 0.7216(3) 0.0416(13) Uani 1 1 d .
H47A H 0.9623 0.5058 0.7185 0.062 Uiso 1 1 calc R
H47B H 1.0498 0.4835 0.7240 0.062 Uiso 1 1 calc R
H47C H 1.0083 0.3665 0.7615 0.062 Uiso 1 1 calc R
C19 C 0.8133(2) -0.0535(5) 0.6366(2) 0.0208(8) Uani 1 1 d .
H19 H 0.8619 -0.0725 0.6711 0.025 Uiso 1 1 calc R
C20 C 0.7511(2) -0.0394(5) 0.6693(2) 0.0194(8) Uani 1 1 d .
H20 H 0.7060 0.0088 0.6443 0.023 Uiso 1 1 calc R
C21 C 0.7525(2) -0.0879(5) 0.7299(2) 0.0220(8) Uani 1 1 d .
H21 H 0.7916 -0.1557 0.7525 0.026 Uiso 1 1 calc R
C22 C 0.6964(2) -0.0403(5) 0.7624(2) 0.0203(8) Uani 1 1 d .
H22 H 0.6563 0.0227 0.7377 0.024 Uiso 1 1 calc R
C23 C 0.6958(2) -0.0770(5) 0.8239(2) 0.0229(8) Uani 1 1 d .
H23 H 0.7317 -0.1503 0.8474 0.027 Uiso 1 1 calc R
C24 C 0.6437(2) -0.0114(5) 0.8571(2) 0.0230(8) Uani 1 1 d .
H24 H 0.6106 0.0682 0.8352 0.028 Uiso 1 1 calc R
C25 C 0.6396(2) -0.0575(6) 0.9177(2) 0.0249(9) Uani 1 1 d .
H25 H 0.6715 -0.1393 0.9390 0.030 Uiso 1 1 calc R
C26 C 0.5895(2) 0.0104(6) 0.9518(2) 0.0257(9) Uani 1 1 d .
H26 H 0.5614 0.0996 0.9333 0.031 Uiso 1 1 calc R
C27 C 0.5808(2) -0.0474(6) 1.0089(2) 0.0254(9) Uani 1 1 d .
H27 H 0.6096 -0.1361 1.0269 0.030 Uiso 1 1 calc R
C28 C 0.5307(2) 0.0155(6) 1.0451(2) 0.0262(9) Uani 1 1 d .
H28 H 0.5055 0.1103 1.0303 0.031 Uiso 1 1 calc R
C29 C 0.5182(2) -0.0532(6) 1.0983(2) 0.0265(9) Uani 1 1 d .
H29 H 0.5432 -0.1483 1.1129 0.032 Uiso 1 1 calc R
C30 C 0.4688(2) 0.0089(5) 1.1349(2) 0.0231(9) Uani 1 1 d .
H30 H 0.4466 0.1074 1.1223 0.028 Uiso 1 1 calc R
C31 C 0.4521(2) -0.0649(5) 1.1862(2) 0.0232(8) Uani 1 1 d .
H31 H 0.4759 -0.1614 1.2003 0.028 Uiso 1 1 calc R
C18 C 0.80240(19) -0.1779(6) 0.58208(17) 0.0186(7) Uani 1 1 d .
H18A H 0.8489 -0.1848 0.5674 0.022 Uiso 1 1 calc R
H18B H 0.7946 -0.2797 0.6010 0.022 Uiso 1 1 calc R
C32 C 0.4003(2) -0.0051(5) 1.2207(2) 0.0221(8) Uani 1 1 d .
H32 H 0.3823 0.0978 1.2110 0.027 Uiso 1 1 calc R
C33 C 0.3758(2) -0.0844(5) 1.2655(2) 0.0207(8) Uani 1 1 d .
H33 H 0.3947 -0.1863 1.2759 0.025 Uiso 1 1 calc R
C34 C 0.3204(2) -0.0246(5) 1.30048(19) 0.0207(8) Uani 1 1 d .
H34 H 0.3082 0.0853 1.2866 0.025 Uiso 1 1 calc R
C35 C 0.2465(2) -0.1173(5) 1.2842(2) 0.0199(8) Uani 1 1 d .
H35 H 0.2562 -0.2153 1.3106 0.024 Uiso 1 1 calc R
C36 C 0.2145(2) -0.1620(5) 1.21070(18) 0.0192(8) Uani 1 1 d .
H36 H 0.2532 -0.2300 1.1995 0.023 Uiso 1 1 calc R
C37 C 0.2042(2) -0.0227(5) 1.1636(2) 0.0221(8) Uani 1 1 d .
H37 H 0.2474 0.0503 1.1796 0.026 Uiso 1 1 calc R
C1 C 0.2399(3) -0.0091(6) 1.0627(2) 0.0270(10) Uani 1 1 d .
C2 C 0.2511(3) -0.1038(6) 1.0058(2) 0.0287(10) Uani 1 1 d .
H2B H 0.2742 -0.2045 1.0227 0.034 Uiso 1 1 calc R
H2A H 0.2016 -0.1249 0.9741 0.034 Uiso 1 1 calc R
C3 C 0.3006(3) -0.0216(6) 0.9705(2) 0.0313(10) Uani 1 1 d .
H3 H 0.3496 0.0075 1.0025 0.038 Uiso 1 1 calc R
C4 C 0.3141(3) -0.1192(6) 0.9139(2) 0.0248(9) Uani 1 1 d .
H4A H 0.3291 -0.2250 0.9306 0.030 Uiso 1 1 calc R
H4B H 0.2663 -0.1276 0.8785 0.030 Uiso 1 1 calc R
C5 C 0.3744(3) -0.0533(6) 0.8844(2) 0.0277(10) Uani 1 1 d .
H5 H 0.4241 -0.0621 0.9183 0.033 Uiso 1 1 calc R
C6 C 0.3782(2) -0.1454(5) 0.82362(19) 0.0234(9) Uani 1 1 d .
H6A H 0.3279 -0.1456 0.7912 0.028 Uiso 1 1 calc R
H6B H 0.3916 -0.2541 0.8368 0.028 Uiso 1 1 calc R
C7 C 0.4355(3) -0.0797(6) 0.79062(19) 0.0242(9) Uani 1 1 d .
H7A H 0.4281 0.0337 0.7855 0.029 Uiso 1 1 calc R
H7B H 0.4867 -0.0978 0.8199 0.029 Uiso 1 1 calc R
C8 C 0.4301(2) -0.1501(5) 0.72331(18) 0.0199(8) Uani 1 1 d .
H8 H 0.4375 -0.2644 0.7298 0.024 Uiso 1 1 calc R
C9 C 0.4918(2) -0.0910(5) 0.69446(18) 0.0179(8) Uani 1 1 d D
H9 H 0.5402 -0.1341 0.7228 0.022 Uiso 1 1 calc R
C10 C 0.4840(2) -0.1492(5) 0.62430(18) 0.0189(8) Uani 1 1 d .
H10A H 0.4379 -0.1041 0.5943 0.023 Uiso 1 1 calc R
H10B H 0.4777 -0.2632 0.6236 0.023 Uiso 1 1 calc R
C11 C 0.5509(2) -0.1094(5) 0.59781(19) 0.0178(8) Uani 1 1 d .
H11 H 0.5973 -0.1582 0.6270 0.021 Uiso 1 1 calc R
C12 C 0.53885(19) -0.1690(6) 0.52753(17) 0.0181(7) Uani 1 1 d .
H12A H 0.4909 -0.1266 0.4994 0.022 Uiso 1 1 calc R
H12B H 0.5340 -0.2833 0.5277 0.022 Uiso 1 1 calc R
C13 C 0.6024(2) -0.1262(5) 0.49676(19) 0.0184(8) Uani 1 1 d .
C14 C 0.5940(2) -0.2088(5) 0.43143(19) 0.0214(9) Uani 1 1 d .
H14A H 0.5506 -0.1641 0.3978 0.026 Uiso 1 1 calc R
H14B H 0.5830 -0.3195 0.4368 0.026 Uiso 1 1 calc R
C15 C 0.6639(2) -0.1970(5) 0.40630(18) 0.0189(8) Uani 1 1 d .
H15 H 0.6699 -0.0877 0.3928 0.023 Uiso 1 1 calc R
C16 C 0.7338(2) -0.2450(5) 0.4617(2) 0.0205(8) Uani 1 1 d .
H16 H 0.7287 -0.3562 0.4731 0.025 Uiso 1 1 calc R
C17 C 0.7362(2) -0.1449(5) 0.52232(19) 0.0184(8) Uani 1 1 d .
H17 H 0.7375 -0.0333 0.5099 0.022 Uiso 1 1 calc R
C41 C 0.8048(2) -0.2254(5) 0.4388(2) 0.0229(9) Uani 1 1 d .
C38 C 0.1306(3) 0.0664(6) 1.1523(2) 0.0302(10) Uani 1 1 d .
H38B H 0.1323 0.1589 1.1257 0.045 Uiso 1 1 calc R
H38A H 0.1236 0.0975 1.1951 0.045 Uiso 1 1 calc R
H38C H 0.0887 0.0002 1.1289 0.045 Uiso 1 1 calc R
C39 C 0.1437(2) -0.2596(5) 1.1995(2) 0.0248(9) Uani 1 1 d .
H39A H 0.1043 -0.1990 1.2111 0.037 Uiso 1 1 calc R
H39B H 0.1546 -0.3524 1.2274 0.037 Uiso 1 1 calc R
H39C H 0.1266 -0.2903 1.1528 0.037 Uiso 1 1 calc R
C40 C 0.3570(3) -0.0272(6) 1.3758(2) 0.0280(9) Uani 1 1 d .
H40A H 0.3695 -0.1342 1.3903 0.042 Uiso 1 1 calc R
H40C H 0.3218 0.0155 1.3986 0.042 Uiso 1 1 calc R
H40B H 0.4030 0.0353 1.3863 0.042 Uiso 1 1 calc R
C1B C 0.9372(12) 0.5169(19) 0.1338(8) 0.157(7) Uani 1 1 d .
H1BB H 0.9726 0.5699 0.1131 0.189 Uiso 1 1 calc R
H1AB H 0.8900 0.5780 0.1237 0.189 Uiso 1 1 calc R
C2B C 0.9680(5) 0.5102(11) 0.2014(5) 0.075(2) Uani 1 1 d .
H2AB H 0.9291 0.5254 0.2251 0.090 Uiso 1 1 calc R
H2BB H 1.0077 0.5896 0.2163 0.090 Uiso 1 1 calc R
C3B C 1.0011(5) 0.3473(11) 0.2128(4) 0.079(3) Uani 1 1 d .
H3AB H 1.0537 0.3455 0.2101 0.095 Uiso 1 1 calc R
H3BB H 0.9994 0.3061 0.2564 0.095 Uiso 1 1 calc R
C4B C 0.9512(5) 0.2589(10) 0.1582(4) 0.072(2) Uani 1 1 d .
H4AB H 0.9798 0.1768 0.1428 0.087 Uiso 1 1 calc R
H4BB H 0.9101 0.2098 0.1729 0.087 Uiso 1 1 calc R
C1C C 0.0819(8) 0.3164(16) 0.9752(6) 0.114(4) Uani 1 1 d .
H1AC H 0.0376 0.3140 0.9359 0.136 Uiso 1 1 calc R
H1BC H 0.0863 0.2149 0.9980 0.136 Uiso 1 1 calc R
C2C C 0.0754(9) 0.4416(15) 1.0198(8) 0.123(5) Uani 1 1 d .
H2AC H 0.0239 0.4851 1.0070 0.147 Uiso 1 1 calc R
H2BC H 0.0867 0.4034 1.0659 0.147 Uiso 1 1 calc R
C3C C 0.1273(7) 0.5531(15) 1.0142(5) 0.102(4) Uani 1 1 d .
H3BC H 0.1635 0.5718 1.0579 0.123 Uiso 1 1 calc R
H3AC H 0.1013 0.6518 0.9983 0.123 Uiso 1 1 calc R
C4C C 0.1674(6) 0.4966(10) 0.9666(4) 0.074(2) Uani 1 1 d .
H4AC H 0.1512 0.5557 0.9247 0.089 Uiso 1 1 calc R
H4BC H 0.2224 0.5103 0.9852 0.089 Uiso 1 1 calc R
O1A O 0.7292(2) 0.8423(5) 0.27776(17) 0.0411(9) Uani 1 1 d .
O17 O 1.0080(2) 0.2645(4) 0.42983(18) 0.0343(8) Uani 1 1 d .
O14 O 0.81959(18) 0.3639(4) 0.53703(17) 0.0287(7) Uani 1 1 d .
H14O H 0.7770 0.3367 0.5134 0.043 Uiso 1 1 calc R
O16 O 1.04819(19) 0.4790(4) 0.5992(2) 0.0361(8) Uani 1 1 d .
H16O H 1.0459 0.5760 0.5960 0.054 Uiso 1 1 calc R
O15 O 0.91339(18) 0.2502(4) 0.65913(15) 0.0282(7) Uani 1 1 d .
O13 O 0.81519(16) 0.0984(3) 0.60775(14) 0.0204(6) Uani 1 1 d .
O8 O 0.60240(16) 0.0361(3) 0.48430(14) 0.0205(6) Uani 1 1 d .
H8O H 0.6048 0.0848 0.5195 0.031 Uiso 1 1 calc R
O9 O 0.66977(13) -0.1725(4) 0.54328(11) 0.0167(5) Uani 1 1 d .
O11 O 0.8384(2) -0.3328(4) 0.42473(19) 0.0361(8) Uani 1 1 d .
O12 O 0.8242(2) -0.0805(4) 0.43449(18) 0.0314(8) Uani 1 1 d .
H12O H 0.8566 -0.0755 0.4133 0.047 Uiso 1 1 calc R
O7 O 0.56184(16) 0.0565(4) 0.59684(14) 0.0208(6) Uani 1 1 d .
H7O H 0.5431 0.0987 0.6247 0.031 Uiso 1 1 calc R
O6 O 0.49900(16) 0.0750(3) 0.69824(13) 0.0193(6) Uani 1 1 d .
H6O H 0.4562 0.1156 0.6846 0.029 Uiso 1 1 calc R
O5 O 0.35752(16) -0.1268(4) 0.67824(14) 0.0237(6) Uani 1 1 d D
H5O H 0.3545 -0.0361 0.6632 0.036 Uiso 1 1 calc RD
O4 O 0.3621(3) 0.1043(5) 0.8663(2) 0.0521(12) Uani 1 1 d .
H4O H 0.3268 0.1391 0.8802 0.078 Uiso 1 1 calc R
O3 O 0.2614(3) 0.1159(5) 0.9385(2) 0.0636(15) Uani 1 1 d .
H3O H 0.2480 0.1699 0.9666 0.095 Uiso 1 1 calc R
O2 O 0.2561(3) 0.1232(4) 1.07242(19) 0.0439(10) Uani 1 1 d .
O1 O 0.20788(18) -0.0922(4) 1.10046(14) 0.0248(6) Uani 1 1 d .
O18 O 0.19379(18) -0.0269(4) 1.30789(14) 0.0246(6) Uani 1 1 d .
H15O H 0.1696 -0.0853 1.3266 0.037 Uiso 1 1 calc R
O10 O 0.65189(18) -0.2960(4) 0.34969(15) 0.0248(6) Uani 1 1 d .
H10O H 0.6756 -0.2612 0.3239 0.037 Uiso 1 1 calc R
O1B O 0.9217(5) 0.3665(9) 0.1067(4) 0.111(3) Uani 1 1 d .
O1W O 0.7003(2) 0.2482(6) 0.4487(2) 0.0465(10) Uani 1 1 d D
O1C O 0.1517(6) 0.3532(9) 0.9559(4) 0.120(3) Uani 1 1 d .
I1 I 0.82873(2) 0.31984(6) 0.31101(2) 0.06090(17) Uani 1 1 d .
N1 N 0.9334(3) 0.4078(5) 0.4767(2) 0.0323(9) Uani 1 1 d .
H1N H 0.9072 0.4939 0.4735 0.039 Uiso 1 1 calc R
H2W H 0.675(4) 0.173(6) 0.451(3) 0.047(19) Uiso 1 1 d D
H1W H 0.676(4) 0.294(8) 0.415(3) 0.07(2) Uiso 1 1 d D

loop_
_atom_site_aniso_label
_atom_site_aniso_U_11
_atom_site_aniso_U_22
_atom_site_aniso_U_33
_atom_site_aniso_U_23
_atom_site_aniso_U_13
_atom_site_aniso_U_12
C1A 0.044(3) 0.078(5) 0.051(3) 0.026(3) 0.029(3) 0.025(3)
C2A 0.054(4) 0.119(7) 0.054(4) 0.034(4) 0.037(3) 0.023(4)
C3A 0.074(4) 0.048(4) 0.038(3) 0.009(3) 0.024(3) 0.009(3)
C4A 0.051(4) 0.073(5) 0.062(4) 0.036(4) 0.034(3) 0.027(3)
C49 0.027(2) 0.039(3) 0.040(3) -0.001(2) 0.018(2) -0.002(2)
C48 0.024(2) 0.028(2) 0.034(2) -0.0033(18) 0.0164(18) -0.0046(17)
C44 0.0276(19) 0.028(2) 0.030(2) 0.000(2) 0.0192(16) 0.002(2)
C45 0.027(2) 0.030(2) 0.041(3) -0.009(2) 0.024(2) -0.0060(19)
C46 0.0219(18) 0.036(2) 0.036(2) -0.008(2) 0.0124(16) -0.007(2)
C42 0.022(2) 0.027(2) 0.0199(19) -0.0009(17) 0.0108(16) -0.0027(17)
C43 0.027(2) 0.032(2) 0.024(2) 0.0032(18) 0.0167(17) 0.0028(18)
C47 0.036(3) 0.052(3) 0.042(3) -0.021(3) 0.017(2) -0.013(2)
C19 0.0183(18) 0.026(2) 0.0200(18) 0.0039(16) 0.0075(15) 0.0028(16)
C20 0.0194(18) 0.021(2) 0.0194(18) 0.0000(16) 0.0077(15) -0.0034(16)
C21 0.0174(18) 0.026(2) 0.024(2) 0.0011(17) 0.0086(16) -0.0012(16)
C22 0.0192(18) 0.022(2) 0.0207(19) 0.0008(16) 0.0066(15) -0.0021(16)
C23 0.023(2) 0.027(2) 0.0191(18) -0.0011(17) 0.0074(16) -0.0017(17)
C24 0.0206(19) 0.031(2) 0.0190(19) -0.0003(17) 0.0075(15) -0.0006(17)
C25 0.024(2) 0.032(2) 0.0190(19) -0.0010(17) 0.0075(16) 0.0011(18)
C26 0.0209(19) 0.039(3) 0.0176(19) -0.0020(18) 0.0055(16) 0.0009(18)
C27 0.025(2) 0.033(2) 0.0195(19) -0.0020(18) 0.0080(16) 0.0035(18)
C28 0.023(2) 0.038(3) 0.0205(19) -0.0039(18) 0.0105(16) -0.0007(18)
C29 0.024(2) 0.032(2) 0.026(2) -0.0057(18) 0.0107(17) 0.0003(18)
C30 0.024(2) 0.030(2) 0.0180(18) -0.0039(16) 0.0092(16) -0.0014(17)
C31 0.0217(19) 0.023(2) 0.026(2) -0.0019(17) 0.0096(16) 0.0009(17)
C18 0.0172(15) 0.0231(19) 0.0175(16) -0.0015(17) 0.0083(13) 0.0001(18)
C32 0.0224(19) 0.024(2) 0.0228(19) -0.0032(16) 0.0104(16) 0.0000(16)
C33 0.0232(19) 0.021(2) 0.0194(18) -0.0027(16) 0.0079(16) 0.0005(16)
C34 0.029(2) 0.021(2) 0.0143(17) 0.0006(15) 0.0101(15) 0.0004(17)
C35 0.025(2) 0.0208(19) 0.0170(18) 0.0013(15) 0.0110(16) 0.0023(16)
C36 0.0238(17) 0.020(2) 0.0168(16) -0.0014(16) 0.0096(14) -0.0007(17)
C37 0.026(2) 0.027(2) 0.0170(18) 0.0014(16) 0.0113(16) 0.0017(17)
C1 0.033(2) 0.035(3) 0.0171(19) 0.0005(18) 0.0142(17) -0.0002(19)
C2 0.043(3) 0.028(2) 0.021(2) -0.0059(18) 0.0194(19) -0.009(2)
C3 0.045(3) 0.032(3) 0.022(2) -0.0075(19) 0.018(2) -0.016(2)
C4 0.028(2) 0.033(2) 0.0180(18) -0.0007(17) 0.0148(17) -0.0029(18)
C5 0.031(2) 0.040(3) 0.0172(18) -0.0052(18) 0.0142(17) -0.011(2)
C6 0.0264(19) 0.032(3) 0.0151(17) -0.0033(16) 0.0115(15) -0.0082(18)
C7 0.029(2) 0.033(2) 0.0141(18) -0.0033(17) 0.0109(16) -0.0098(18)
C8 0.0204(17) 0.026(2) 0.0143(17) -0.0020(16) 0.0068(14) -0.0030(16)
C9 0.0169(18) 0.028(2) 0.0095(16) -0.0007(15) 0.0049(14) -0.0022(16)
C10 0.0192(17) 0.025(2) 0.0145(16) -0.0007(15) 0.0088(14) -0.0013(16)
C11 0.0185(18) 0.023(2) 0.0151(17) -0.0022(15) 0.0100(15) -0.0020(15)
C12 0.0166(15) 0.026(2) 0.0130(15) 0.0009(17) 0.0064(12) -0.0022(18)
C13 0.0170(17) 0.026(2) 0.0138(17) -0.0021(15) 0.0075(14) 0.0001(15)
C14 0.0195(17) 0.031(2) 0.0160(17) -0.0027(16) 0.0093(14) -0.0028(16)
C15 0.0222(17) 0.023(2) 0.0148(16) 0.0007(16) 0.0107(14) -0.0033(17)
C16 0.0225(19) 0.023(2) 0.0191(19) -0.0020(16) 0.0116(16) 0.0015(16)
C17 0.0178(17) 0.022(2) 0.0186(17) 0.0018(15) 0.0107(14) -0.0025(15)
C41 0.026(2) 0.028(2) 0.0182(18) -0.0040(16) 0.0125(16) 0.0028(17)
C38 0.035(2) 0.033(3) 0.025(2) 0.0070(19) 0.0120(19) 0.007(2)
C39 0.025(2) 0.025(2) 0.025(2) 0.0007(17) 0.0092(17) -0.0011(18)
C40 0.034(2) 0.035(2) 0.0152(18) -0.0037(18) 0.0054(17) 0.000(2)
C1B 0.210(19) 0.102(10) 0.124(12) 0.010(9) -0.015(12) 0.034(11)
C2B 0.065(5) 0.074(5) 0.086(6) -0.034(5) 0.021(4) -0.008(4)
C3B 0.079(5) 0.076(6) 0.072(5) -0.027(5) 0.004(4) 0.015(5)
C4B 0.055(4) 0.073(5) 0.078(5) -0.015(4) -0.001(4) 0.019(4)
C1C 0.168(12) 0.078(6) 0.101(7) 0.003(7) 0.046(8) -0.033(9)
C2C 0.159(12) 0.077(7) 0.167(13) 0.028(8) 0.104(11) 0.013(8)
C3C 0.140(10) 0.112(8) 0.078(6) -0.031(6) 0.071(7) -0.035(8)
C4C 0.097(6) 0.061(5) 0.061(4) -0.003(4) 0.016(4) 0.036(5)
O1A 0.0449(19) 0.051(2) 0.0370(18) 0.0151(18) 0.0268(15) 0.0111(19)
O17 0.0316(17) 0.041(2) 0.0345(18) -0.0021(15) 0.0166(14) 0.0096(15)
O14 0.0269(15) 0.0266(17) 0.0372(17) 0.0041(13) 0.0164(13) 0.0028(12)
O16 0.0259(17) 0.0343(19) 0.057(2) -0.0053(17) 0.0264(16) -0.0076(14)
O15 0.0248(15) 0.0391(18) 0.0244(15) -0.0087(13) 0.0130(12) -0.0110(14)
O13 0.0191(13) 0.0238(15) 0.0206(14) 0.0015(11) 0.0093(11) -0.0032(12)
O8 0.0253(14) 0.0202(14) 0.0190(13) 0.0037(11) 0.0110(12) 0.0037(12)
O9 0.0144(11) 0.0251(14) 0.0132(11) -0.0006(12) 0.0079(9) -0.0012(13)
O11 0.043(2) 0.0350(19) 0.041(2) 0.0071(16) 0.0297(17) 0.0128(16)
O12 0.0332(18) 0.0307(18) 0.0421(19) -0.0070(15) 0.0299(16) -0.0037(14)
O7 0.0234(14) 0.0214(15) 0.0219(14) 0.0001(11) 0.0133(12) -0.0019(12)
O6 0.0233(14) 0.0212(15) 0.0146(12) 0.0013(11) 0.0075(11) -0.0025(11)
O5 0.0189(13) 0.0358(17) 0.0181(13) -0.0027(12) 0.0079(11) -0.0027(12)
O4 0.095(4) 0.0284(19) 0.056(2) -0.0055(17) 0.060(3) -0.015(2)
O3 0.122(4) 0.030(2) 0.070(3) 0.012(2) 0.079(3) 0.016(2)
O2 0.081(3) 0.032(2) 0.0342(19) -0.0094(15) 0.042(2) -0.0178(19)
O1 0.0309(16) 0.0312(17) 0.0167(13) -0.0048(12) 0.0143(12) -0.0092(13)
O18 0.0297(16) 0.0301(16) 0.0198(14) -0.0009(12) 0.0168(12) -0.0002(13)
O10 0.0327(16) 0.0286(17) 0.0183(14) -0.0066(12) 0.0159(12) -0.0072(13)
O1B 0.131(6) 0.089(6) 0.082(4) -0.007(4) -0.024(4) 0.007(4)
O1W 0.0284(18) 0.064(3) 0.043(2) 0.030(2) 0.0028(16) -0.0099(18)
O1C 0.191(9) 0.074(5) 0.126(6) -0.011(4) 0.097(6) -0.013(5)
I1 0.0373(2) 0.0729(3) 0.0614(3) 0.0129(2) -0.00526(16) -0.0103(2)
N1 0.041(2) 0.025(2) 0.041(2) 0.0092(17) 0.0288(19) 0.0092(17)

loop_
_atom_type_symbol
_atom_type_description
_atom_type_scat_dispersion_real
_atom_type_scat_dispersion_imag
_atom_type_scat_source
C C 0.0033 0.0016 'International Tables Vol C Tables 4.2.6.8 and 6.1.1.4'
H H 0.0000 0.0000 'International Tables Vol C Tables 4.2.6.8 and 6.1.1.4'
N N 0.0061 0.0033 'International Tables Vol C Tables 4.2.6.8 and 6.1.1.4'
O O 0.0106 0.0060 'International Tables Vol C Tables 4.2.6.8 and 6.1.1.4'
I I -0.4742 1.8119 'International Tables Vol C Tables 4.2.6.8 and 6.1.1.4'

loop_
_geom_angle_atom_site_label_1
_geom_angle_atom_site_label_2
_geom_angle_atom_site_label_3
_geom_angle
O1A C1A C2A 106.6(5)
C3A C2A C1A 106.6(5)
C2A C3A C4A 106.9(5)
O1A C4A C3A 106.9(5)
C48 C49 I1 106.9(3)
O17 C48 N1 123.2(5)
O17 C48 C49 120.5(4)
N1 C48 C49 116.3(4)
N1 C44 C45 111.0(4)
N1 C44 C43 109.2(4)
C45 C44 C43 109.0(3)
O16 C45 C46 108.6(4)
O16 C45 C44 109.9(3)
C46 C45 C44 110.6(4)
O15 C46 C45 111.1(4)
O15 C46 C47 107.4(4)
C45 C46 C47 110.9(5)
O13 C42 O15 106.4(3)
O13 C42 C43 107.7(3)
O15 C42 C43 110.9(4)
O14 C43 C42 110.7(3)
O14 C43 C44 107.0(4)
C42 C43 C44 109.1(4)
O13 C19 C20 103.2(3)
O13 C19 C18 109.5(3)
C20 C19 C18 115.8(3)
C21 C20 C19 126.5(4)
C20 C21 C22 122.1(4)
C23 C22 C21 125.9(4)
C22 C23 C24 123.7(4)
C25 C24 C23 123.5(4)
C24 C25 C26 123.8(4)
C27 C26 C25 122.7(4)
C26 C27 C28 125.1(5)
C29 C28 C27 123.4(5)
C28 C29 C30 123.8(5)
C31 C30 C29 124.1(4)
C30 C31 C32 123.7(4)
C17 C18 C19 113.2(4)
C33 C32 C31 124.6(4)
C32 C33 C34 125.0(4)
C33 C34 C35 113.2(3)
C33 C34 C40 109.3(4)
C35 C34 C40 109.5(3)
O18 C35 C34 106.6(3)
O18 C35 C36 111.8(3)
C34 C35 C36 115.2(3)
C39 C36 C37 112.6(3)
C39 C36 C35 111.8(3)
C37 C36 C35 113.2(3)
O1 C37 C38 109.0(3)
O1 C37 C36 103.5(3)
C38 C37 C36 116.3(3)
O2 C1 O1 123.7(4)
O2 C1 C2 125.1(4)
O1 C1 C2 111.2(4)
C3 C2 C1 111.6(4)
O3 C3 C2 108.6(4)
O3 C3 C4 104.9(4)
C2 C3 C4 111.9(4)
C5 C4 C3 113.7(4)
O4 C5 C6 108.5(4)
O4 C5 C4 112.8(4)
C6 C5 C4 110.7(4)
C5 C6 C7 112.6(4)
C8 C7 C6 113.4(3)
O5 C8 C7 111.8(3)
O5 C8 C9 111.1(3)
C7 C8 C9 111.8(3)
O6 C9 C8 112.4(3)
O6 C9 C10 111.4(3)
C8 C9 C10 113.0(3)
C9 C10 C11 113.9(3)
O7 C11 C12 107.8(3)
O7 C11 C10 111.0(3)
C12 C11 C10 111.0(3)
C11 C12 C13 113.7(3)
O9 C13 O8 111.1(3)
O9 C13 C14 110.1(3)
O8 C13 C14 107.5(3)
O9 C13 C12 105.8(3)
O8 C13 C12 110.7(3)
C14 C13 C12 111.6(3)
C13 C14 C15 113.3(3)
O10 C15 C14 107.1(3)
O10 C15 C16 111.9(3)
C14 C15 C16 109.6(3)
C41 C16 C17 111.6(3)
C41 C16 C15 110.4(3)
C17 C16 C15 107.7(3)
O9 C17 C18 106.2(3)
O9 C17 C16 109.2(3)
C18 C17 C16 114.5(3)
O11 C41 O12 123.5(4)
O11 C41 C16 122.7(4)
O12 C41 C16 113.7(3)
C2B C1B O1B 110.8(12)
C1B C2B C3B 103.6(9)
C4B C3B C2B 102.5(7)
O1B C4B C3B 106.4(8)
C2C C1C O1C 104.2(10)
C3C C2C C1C 106.3(10)
C2C C3C C4C 108.3(10)
O1C C4C C3C 107.8(10)
C4A O1A C1A 108.7(4)
C46 O15 C42 114.6(3)
C42 O13 C19 117.1(3)
C13 O9 C17 114.1(3)
C1 O1 C37 117.2(3)
C1B O1B C4B 107.6(8)
C4C O1C C1C 109.4(9)
C48 N1 C44 122.9(4)

loop_
_geom_bond_atom_site_label_1
_geom_bond_atom_site_label_2
_geom_bond_distance
C1A O1A 1.431(6)
C1A C2A 1.477(9)
C2A C3A 1.403(10)
C3A C4A 1.476(8)
C4A O1A 1.415(7)
C49 C48 1.495(7)
C49 I1 2.133(5)
C48 O17 1.240(6)
C48 N1 1.338(6)
C44 N1 1.445(6)
C44 C45 1.523(7)
C44 C43 1.531(6)
C45 O16 1.435(5)
C45 C46 1.523(7)
C46 O15 1.420(5)
C46 C47 1.526(7)
C42 O13 1.397(5)
C42 O15 1.423(5)
C42 C43 1.512(6)
C43 O14 1.423(6)
C19 O13 1.448(5)
C19 C20 1.496(5)
C19 C18 1.542(6)
C20 C21 1.333(6)
C21 C22 1.449(6)
C22 C23 1.332(6)
C23 C24 1.450(6)
C24 C25 1.354(6)
C25 C26 1.440(6)
C26 C27 1.347(6)
C27 C28 1.455(6)
C28 C29 1.339(7)
C29 C30 1.448(6)
C30 C31 1.357(6)
C31 C32 1.445(6)
C18 C17 1.520(5)
C32 C33 1.337(6)
C33 C34 1.505(5)
C34 C35 1.539(6)
C34 C40 1.539(5)
C35 O18 1.438(5)
C35 C36 1.542(5)
C36 C39 1.519(6)
C36 C37 1.535(6)
C37 O1 1.472(5)
C37 C38 1.524(6)
C1 O2 1.184(6)
C1 O1 1.322(5)
C1 C2 1.508(6)
C2 C3 1.503(6)
C3 O3 1.456(7)
C3 C4 1.531(6)
C4 C5 1.525(5)
C5 O4 1.414(7)
C5 C6 1.521(6)
C6 C7 1.525(5)
C7 C8 1.516(5)
C8 O5 1.428(5)
C8 C9 1.519(5)
C9 O6 1.439(5)
C9 C10 1.525(5)
C10 C11 1.527(5)
C11 O7 1.448(5)
C11 C12 1.520(5)
C12 C13 1.532(5)
C13 O9 1.414(5)
C13 O8 1.425(5)
C13 C14 1.516(5)
C14 C15 1.525(5)
C15 O10 1.431(5)
C15 C16 1.539(6)
C16 C41 1.526(5)
C16 C17 1.529(5)
C17 O9 1.433(4)
C41 O11 1.197(6)
C41 O12 1.311(6)
C1B C2B 1.378(17)
C1B O1B 1.414(17)
C2B C3B 1.526(13)
C3B C4B 1.472(11)
C4B O1B 1.416(11)
C1C C2C 1.456(18)
C1C O1C 1.489(15)
C2C C3C 1.386(16)
C3C C4C 1.480(12)
C4C O1C 1.277(12)

loop_
_geom_hbond_atom_site_label_D
_geom_hbond_atom_site_label_H
_geom_hbond_atom_site_label_A
_geom_hbond_distance_DH
_geom_hbond_distance_HA
_geom_hbond_distance_DA
_geom_hbond_angle_DHA
_geom_hbond_site_symmetry_A
O14 H14O O1W 0.84 1.84 2.656(5) 163.7 .
O16 H16O O17 0.84 1.91 2.679(5) 152.1 2_756
O8 H8O O7 0.84 2.01 2.673(4) 135.4 .
O3 H3O O1C 0.84 2.35 2.973(10) 132.0 .
O4 H4O O3 0.84 1.95 2.704(6) 148.7 .
O12 H12O O16 0.84 1.91 2.690(4) 154.7 2_746
O7 H7O O6 0.84 1.94 2.694(4) 148.2 .
O5 H5O O10 0.84 2.09 2.911(5) 165.7 2_656
O18 H15O O15 0.84 2.17 2.976(5) 160.9 2_647
O3 H3O O2 0.84 2.22 2.840(5) 130.4 .
O1W H2W O8 0.81(4) 2.04(5) 2.815(5) 158(7) .
O1W H1W O5 0.82(2) 2.01(3) 2.802(5) 162(8) 2_656
O10 H10O O1A 0.84 1.80 2.632(4) 170.0 1_545
N1 H1N O11 0.88 2.05 2.870(6) 155.4 1_565
O6 H6O O10 0.84 2.07 2.914(4) 176.9 2_656

loop_
_geom_torsion_atom_site_label_1
_geom_torsion_atom_site_label_2
_geom_torsion_atom_site_label_3
_geom_torsion_atom_site_label_4
_geom_torsion
O1A C1A C2A C3A -16.6(9)
C1A C2A C3A C4A 21.1(10)
C2A C3A C4A O1A -18.0(9)
I1 C49 C48 O17 90.9(4)
I1 C49 C48 N1 -87.6(5)
N1 C44 C45 O16 -64.9(5)
C43 C44 C45 O16 174.7(4)
N1 C44 C45 C46 175.2(3)
C43 C44 C45 C46 54.8(5)
O16 C45 C46 O15 -174.4(4)
C44 C45 C46 O15 -53.8(5)
O16 C45 C46 C47 66.1(5)
C44 C45 C46 C47 -173.2(4)
O13 C42 C43 O14 56.4(5)
O15 C42 C43 O14 -59.6(5)
O13 C42 C43 C44 173.9(4)
O15 C42 C43 C44 57.9(5)
N1 C44 C43 O14 -58.3(5)
C45 C44 C43 O14 63.2(5)
N1 C44 C43 C42 -178.0(4)
C45 C44 C43 C42 -56.6(5)
O13 C19 C20 C21 -134.8(4)
C18 C19 C20 C21 105.7(5)
C19 C20 C21 C22 166.5(4)
C20 C21 C22 C23 -176.4(4)
C21 C22 C23 C24 172.2(4)
C22 C23 C24 C25 174.8(5)
C23 C24 C25 C26 178.0(4)
C24 C25 C26 C27 173.1(5)
C25 C26 C27 C28 -179.5(4)
C26 C27 C28 C29 173.5(5)
C27 C28 C29 C30 179.6(4)
C28 C29 C30 C31 175.6(5)
C29 C30 C31 C32 -177.3(4)
O13 C19 C18 C17 -51.4(4)
C20 C19 C18 C17 64.6(5)
C30 C31 C32 C33 171.0(4)
C31 C32 C33 C34 -178.5(4)
C32 C33 C34 C35 116.4(5)
C32 C33 C34 C40 -121.2(5)
C33 C34 C35 O18 -166.8(3)
C40 C34 C35 O18 71.0(4)
C33 C34 C35 C36 -42.1(5)
C40 C34 C35 C36 -164.3(4)
O18 C35 C36 C39 -60.9(5)
C34 C35 C36 C39 177.3(4)
O18 C35 C36 C37 67.6(4)
C34 C35 C36 C37 -54.2(5)
C39 C36 C37 O1 -76.8(4)
C35 C36 C37 O1 155.1(3)
C39 C36 C37 C38 42.6(5)
C35 C36 C37 C38 -85.5(5)
O2 C1 C2 C3 12.4(8)
O1 C1 C2 C3 -168.8(4)
C1 C2 C3 O3 -66.4(5)
C1 C2 C3 C4 178.3(4)
O3 C3 C4 C5 72.4(5)
C2 C3 C4 C5 -170.1(4)
C3 C4 C5 O4 -51.6(5)
C3 C4 C5 C6 -173.4(4)
O4 C5 C6 C7 53.4(5)
C4 C5 C6 C7 177.6(4)
C5 C6 C7 C8 -169.2(4)
C6 C7 C8 O5 59.1(5)
C6 C7 C8 C9 -175.6(4)
O5 C8 C9 O6 77.6(4)
C7 C8 C9 O6 -48.1(5)
O5 C8 C9 C10 -49.5(5)
C7 C8 C9 C10 -175.1(4)
O6 C9 C10 C11 60.2(4)
C8 C9 C10 C11 -172.2(3)
C9 C10 C11 O7 -59.4(4)
C9 C10 C11 C12 -179.3(3)
O7 C11 C12 C13 55.5(4)
C10 C11 C12 C13 177.3(3)
C11 C12 C13 O9 51.3(5)
C11 C12 C13 O8 -69.2(4)
C11 C12 C13 C14 171.0(4)
O9 C13 C14 C15 -50.6(5)
O8 C13 C14 C15 70.6(4)
C12 C13 C14 C15 -167.8(4)
C13 C14 C15 O10 172.5(3)
C13 C14 C15 C16 50.9(5)
O10 C15 C16 C41 64.5(4)
C14 C15 C16 C41 -176.9(4)
O10 C15 C16 C17 -173.5(3)
C14 C15 C16 C17 -54.8(4)
C19 C18 C17 O9 -72.0(4)
C19 C18 C17 C16 167.4(3)
C41 C16 C17 O9 -177.7(3)
C15 C16 C17 O9 61.1(4)
C41 C16 C17 C18 -58.8(5)
C15 C16 C17 C18 179.9(3)
C17 C16 C41 O11 134.2(5)
C15 C16 C41 O11 -106.1(5)
C17 C16 C41 O12 -47.4(5)
C15 C16 C41 O12 72.3(5)
O1B C1B C2B C3B 22.6(19)
C1B C2B C3B C4B -29.5(14)
C2B C3B C4B O1B 26.2(10)
O1C C1C C2C C3C 11.5(16)
C1C C2C C3C C4C -0.9(17)
C2C C3C C4C O1C -12.1(15)
C3A C4A O1A C1A 7.4(8)
C2A C1A O1A C4A 5.3(8)
C45 C46 O15 C42 56.3(5)
C47 C46 O15 C42 177.8(4)
O13 C42 O15 C46 -175.7(4)
C43 C42 O15 C46 -58.9(5)
O15 C42 O13 C19 -97.6(4)
C43 C42 O13 C19 143.5(4)
C20 C19 O13 C42 148.5(3)
C18 C19 O13 C42 -87.7(4)
O8 C13 O9 C17 -61.2(4)
C14 C13 O9 C17 57.8(4)
C12 C13 O9 C17 178.6(3)
C18 C17 O9 C13 171.4(3)
C16 C17 O9 C13 -64.7(4)
O2 C1 O1 C37 -10.5(7)
C2 C1 O1 C37 170.7(4)
C38 C37 O1 C1 90.8(5)
C36 C37 O1 C1 -144.9(4)
C2B C1B O1B C4B -6(2)
C3B C4B O1B C1B -13.6(14)
C3C C4C O1C C1C 19.6(13)
C2C C1C O1C C4C -20.0(14)
O17 C48 N1 C44 -13.5(7)
C49 C48 N1 C44 164.9(4)
C45 C44 N1 C48 130.4(5)
C43 C44 N1 C48 -109.4(5)
